data_7716729
loop_
_publ_author_name
'Das, Athulya'
'Sankaralingam, Muniyandi'

_publ_section_title
;
 Unravelling the mechanism of apoptosis induced by copper(II) complexes of
 NN<sub>2</sub>-pincer ligands in lung cancer cells.
;
_journal_issue 34
_journal_name_full 'Dalton transactions (Cambridge, England : 2003)'
_journal_page_first 14364
_journal_page_last 14377
_journal_paper_doi 10.1039/d4dt01075b
_journal_volume 53
_journal_year 2024
_chemical_formula_sum 'C15 H18 Br Cu N3 O3'
_chemical_formula_weight 431.77
_space_group_crystal_system monoclinic
_space_group_IT_number 14
_space_group_name_Hall '-P 2yn'
_space_group_name_H-M_alt 'P 1 21/n 1'
_atom_sites_solution_hydrogens mixed
_audit_creation_method SHELXL-2018/3
_audit_update_record
;
2024-07-16 deposited with the CCDC.	2024-07-19 downloaded from the CCDC.
;
_cell_angle_alpha 90
_cell_angle_beta 94.607(7)
_cell_angle_gamma 90
_cell_formula_units_Z 4
_cell_length_a 7.9149(8)
_cell_length_b 18.466(2)
_cell_length_c 11.1514(11)
_cell_measurement_reflns_used 2275
_cell_measurement_temperature 300(2)
_cell_measurement_theta_max 60.05
_cell_measurement_theta_min 4.64
_cell_volume 1624.6(3)
_computing_cell_refinement 'APEX3/SAINT (Bruker, 2016)'
_computing_data_collection 'APEX3(Bruker, 2016)'
_computing_data_reduction 'SAINT/XPREP (Bruker, 2016)'
_computing_molecular_graphics 'ORTEP3 (Farrugia, 2012)'
_computing_publication_material 'SHELXL-2018/3 (Sheldrick, 2018)'
_computing_structure_refinement 'SHELXL-2018/3 (Sheldrick, 2018)'
_computing_structure_solution 'SHELXT 2018/2 (Sheldrick, 2018)'
_diffrn_ambient_temperature 300(2)
_diffrn_measured_fraction_theta_full 0.747
_diffrn_measured_fraction_theta_max 0.747
_diffrn_measurement_device_type 'Bruker D8 Venture Diffractometer'
_diffrn_measurement_method '\f and \w scans'
_diffrn_radiation_type CuK\a
_diffrn_radiation_wavelength 1.54178
_diffrn_reflns_av_R_equivalents 0.1366
_diffrn_reflns_av_unetI/netI 0.1498
_diffrn_reflns_Laue_measured_fraction_full 0.747
_diffrn_reflns_Laue_measured_fraction_max 0.747
_diffrn_reflns_limit_h_max 8
_diffrn_reflns_limit_h_min -8
_diffrn_reflns_limit_k_max 17
_diffrn_reflns_limit_k_min -21
_diffrn_reflns_limit_l_max 10
_diffrn_reflns_limit_l_min -10
_diffrn_reflns_number 9012
_diffrn_reflns_point_group_measured_fraction_full 0.747
_diffrn_reflns_point_group_measured_fraction_max 0.747
_diffrn_reflns_theta_full 64.737
_diffrn_reflns_theta_max 64.737
_diffrn_reflns_theta_min 4.643
_diffrn_source 'micro focus sealed tube'
_exptl_absorpt_coefficient_mu 4.939
_exptl_absorpt_correction_T_max 0.7525
_exptl_absorpt_correction_T_min 0.5665
_exptl_absorpt_correction_type multi-scan
_exptl_absorpt_process_details 'SADABS-2016/2 - Bruker AXS'
_exptl_crystal_colour green
_exptl_crystal_density_diffrn 1.765
_exptl_crystal_description block
_exptl_crystal_F_000 868
_exptl_crystal_size_max 0.042
_exptl_crystal_size_mid 0.030
_exptl_crystal_size_min 0.025
_refine_diff_density_max 1.043
_refine_diff_density_min -1.342
_refine_diff_density_rms 0.170
_refine_ls_extinction_method none
_refine_ls_goodness_of_fit_ref 1.203
_refine_ls_hydrogen_treatment mixed
_refine_ls_matrix_type full
_refine_ls_number_parameters 214
_refine_ls_number_reflns 2055
_refine_ls_number_restraints 3
_refine_ls_restrained_S_all 1.202
_refine_ls_R_factor_all 0.2503
_refine_ls_R_factor_gt 0.1300
_refine_ls_shift/su_max 0.000
_refine_ls_shift/su_mean 0.000
_refine_ls_structure_factor_coef Fsqd
_refine_ls_weighting_details 'w=1/[\s^2^(Fo^2^)+(0.2000P)^2^] where P=(Fo^2^+2Fc^2^)/3'
_refine_ls_weighting_scheme calc
_refine_ls_wR_factor_gt 0.3196
_refine_ls_wR_factor_ref 0.4030
_reflns_Friedel_coverage 0.000
_reflns_number_gt 866
_reflns_number_total 2055
_reflns_threshold_expression 'I > 2\s(I)'
_cod_data_source_file d4dt01075b2.cif
_cod_data_source_block shelx
_cod_depositor_comments 'Adding full bibliography for 7716729.cif.'
_cod_original_sg_symbol_H-M 'P 21/n'
_cod_database_code 7716729
_shelx_shelxl_version_number 2018/3
_shelx_space_group_comment
;
The symmetry employed for this shelxl refinement is uniquely defined
by the following loop, which should always be used as a source of
symmetry information in preference to the above space-group names.
They are only intended as comments.
;
_shelx_estimated_absorpt_t_min 0.819
_shelx_estimated_absorpt_t_max 0.886

loop_
_space_group_symop_operation_xyz
'x, y, z'
'-x+1/2, y+1/2, -z+1/2'
'-x, -y, -z'
'x-1/2, -y-1/2, z-1/2'

loop_
_atom_site_label
_atom_site_type_symbol
_atom_site_fract_x
_atom_site_fract_y
_atom_site_fract_z
_atom_site_U_iso_or_equiv
_atom_site_adp_type
_atom_site_occupancy
_atom_site_site_symmetry_order
_atom_site_calc_flag
_atom_site_refinement_flags_posn
_atom_site_refinement_flags_adp
_atom_site_refinement_flags_occupancy
_atom_site_disorder_assembly
_atom_site_disorder_group
C1 C 0.157(3) 0.5501(14) 0.661(2) 0.088(7) Uani 1 1 d . . . . .
H1 H 0.122345 0.577671 0.724464 0.106 Uiso 1 1 calc R U . . .
C2 C 0.130(3) 0.4750(15) 0.662(2) 0.097(7) Uani 1 1 d . . . . .
H2 H 0.078863 0.453345 0.725633 0.117 Uiso 1 1 calc R U . . .
C3 C 0.178(3) 0.4350(14) 0.571(3) 0.107(9) Uani 1 1 d . . . . .
H3 H 0.156095 0.385581 0.569314 0.128 Uiso 1 1 calc R U . . .
C4 C 0.264(3) 0.4668(14) 0.474(3) 0.100(8) Uani 1 1 d . . . . .
C5 C 0.322(3) 0.4293(15) 0.374(3) 0.102(8) Uani 1 1 d . . . . .
H5 H 0.313377 0.379161 0.368121 0.122 Uiso 1 1 calc R U . . .
C6 C 0.389(3) 0.4676(16) 0.288(3) 0.102(8) Uani 1 1 d . . . . .
H6 H 0.427995 0.442567 0.223742 0.122 Uiso 1 1 calc R U . . .
C7 C 0.405(2) 0.5432(14) 0.2891(19) 0.082(7) Uani 1 1 d . . . . .
H7 H 0.453324 0.567163 0.227139 0.099 Uiso 1 1 calc R U . . .
C8 C 0.347(3) 0.5810(13) 0.383(3) 0.090(7) Uani 1 1 d . . . . .
C9 C 0.277(3) 0.5410(14) 0.478(2) 0.083(7) Uani 1 1 d . . . . .
C10 C 0.373(3) 0.7025(15) 0.327(3) 0.093(8) Uani 1 1 d . . . . .
C11 C 0.354(3) 0.7838(13) 0.368(3) 0.099(8) Uani 1 1 d . . . . .
H11A H 0.444614 0.812692 0.338748 0.119 Uiso 1 1 calc R U . . .
H11B H 0.247046 0.803156 0.334167 0.119 Uiso 1 1 calc R U . . .
C12 C 0.546(3) 0.8010(10) 0.547(2) 0.086(7) Uani 1 1 d . . . . .
H12A H 0.558085 0.790787 0.632922 0.104 Uiso 1 1 calc R U . . .
H12B H 0.618123 0.767395 0.508101 0.104 Uiso 1 1 calc R U . . .
C13 C 0.606(3) 0.8767(11) 0.527(2) 0.090(7) Uani 1 1 d . . . . .
H13A H 0.721773 0.881734 0.561565 0.108 Uiso 1 1 calc R U . . .
H13B H 0.605414 0.885407 0.441080 0.108 Uiso 1 1 calc R U . . .
C14 C 0.336(3) 0.9225(12) 0.520(2) 0.102(8) Uani 1 1 d . . . . .
H14A H 0.340184 0.929457 0.433699 0.122 Uiso 1 1 calc R U . . .
H14B H 0.264288 0.960314 0.548907 0.122 Uiso 1 1 calc R U . . .
C15 C 0.258(3) 0.8507(11) 0.542(2) 0.099(8) Uani 1 1 d . . . . .
H15A H 0.146068 0.848749 0.500114 0.119 Uiso 1 1 calc R U . . .
H15B H 0.246393 0.845358 0.627029 0.119 Uiso 1 1 calc R U . . .
N1 N 0.231(2) 0.5833(9) 0.5743(19) 0.081(5) Uani 1 1 d . . . . .
N2 N 0.352(2) 0.6552(11) 0.4091(16) 0.078(5) Uani 1 1 d . . . . .
N3 N 0.362(2) 0.7886(9) 0.4999(19) 0.083(6) Uani 1 1 d . . . . .
O1 O 0.406(2) 0.6964(8) 0.2213(19) 0.103(6) Uani 1 1 d . . . . .
O2 O 0.504(2) 0.9290(7) 0.5780(15) 0.096(5) Uani 1 1 d . . . . .
Cu1 Cu 0.2835(4) 0.68889(16) 0.5597(3) 0.0861(15) Uani 1 1 d . . . . .
Br1 Br 0.3361(3) 0.71069(14) 0.7768(3) 0.1001(14) Uani 1 1 d . . . . .
O3 O 0.0063(19) 0.7178(6) 0.5435(17) 0.089(5) Uani 1 1 d D . . . .
H3A H 0.04(3) 0.752(7) 0.587(15) 0.133 Uiso 1 1 d D U . . .
H3B H -0.04(3) 0.733(10) 0.479(10) 0.133 Uiso 1 1 d D U . . .

loop_
_atom_site_aniso_label
_atom_site_aniso_U_11
_atom_site_aniso_U_22
_atom_site_aniso_U_33
_atom_site_aniso_U_23
_atom_site_aniso_U_13
_atom_site_aniso_U_12
C1 0.084(15) 0.10(2) 0.08(2) 0.013(15) 0.004(14) 0.000(13)
C2 0.106(18) 0.10(2) 0.08(2) -0.012(17) -0.007(15) -0.012(15)
C3 0.112(19) 0.074(17) 0.13(3) -0.005(19) -0.040(19) -0.013(15)
C4 0.101(18) 0.070(18) 0.12(3) -0.001(18) -0.025(18) -0.016(14)
C5 0.12(2) 0.091(19) 0.10(2) -0.019(19) -0.013(18) 0.017(15)
C6 0.103(19) 0.11(2) 0.09(3) -0.016(17) -0.011(17) 0.024(16)
C7 0.079(15) 0.11(2) 0.055(19) -0.004(14) -0.002(13) 0.035(13)
C8 0.088(15) 0.076(17) 0.11(2) -0.009(16) 0.011(15) 0.007(13)
C9 0.090(16) 0.09(2) 0.06(2) -0.018(15) -0.001(14) 0.010(14)
C10 0.081(16) 0.13(3) 0.07(2) -0.013(19) 0.026(17) -0.005(14)
C11 0.074(16) 0.12(2) 0.10(3) -0.012(17) 0.014(16) -0.012(13)
C12 0.081(17) 0.070(15) 0.11(2) -0.007(12) 0.016(15) -0.009(11)
C13 0.072(13) 0.094(17) 0.10(2) -0.006(15) 0.005(14) -0.010(13)
C14 0.084(17) 0.084(17) 0.14(3) -0.011(14) -0.002(17) 0.012(13)
C15 0.098(16) 0.084(16) 0.12(2) -0.027(14) 0.032(16) -0.025(13)
N1 0.079(11) 0.078(12) 0.084(17) 0.007(12) -0.009(11) -0.008(9)
N2 0.092(13) 0.104(15) 0.041(14) 0.013(11) 0.017(10) 0.001(10)
N3 0.088(14) 0.084(13) 0.080(18) -0.007(10) 0.016(12) -0.005(9)
O1 0.106(13) 0.104(12) 0.101(17) 0.015(10) 0.013(12) -0.030(8)
O2 0.103(11) 0.079(10) 0.107(14) -0.006(9) 0.021(11) -0.012(9)
Cu1 0.082(2) 0.088(2) 0.090(3) -0.0021(18) 0.018(2) -0.0039(16)
Br1 0.099(2) 0.114(2) 0.089(3) -0.0041(14) 0.0138(17) -0.0059(13)
O3 0.077(10) 0.080(9) 0.109(15) -0.022(8) 0.006(10) -0.007(8)

loop_
_atom_type_symbol
_atom_type_description
_atom_type_scat_dispersion_real
_atom_type_scat_dispersion_imag
_atom_type_scat_source
C C 0.0181 0.0091 'International Tables Vol C Tables 4.2.6.8 and 6.1.1.4'
H H 0.0000 0.0000 'International Tables Vol C Tables 4.2.6.8 and 6.1.1.4'
N N 0.0311 0.0180 'International Tables Vol C Tables 4.2.6.8 and 6.1.1.4'
O O 0.0492 0.0322 'International Tables Vol C Tables 4.2.6.8 and 6.1.1.4'
Cu Cu -1.9646 0.5888 'International Tables Vol C Tables 4.2.6.8 and 6.1.1.4'
Br Br -0.6763 1.2805 'International Tables Vol C Tables 4.2.6.8 and 6.1.1.4'

loop_
_geom_angle_atom_site_label_1
_geom_angle_atom_site_label_2
_geom_angle_atom_site_label_3
_geom_angle
_geom_angle_site_symmetry_1
_geom_angle_site_symmetry_3
_geom_angle_publ_flag
N1 C1 C2 123(2) . . ?
N1 C1 H1 118.5 . . ?
C2 C1 H1 118.5 . . ?
C3 C2 C1 119(2) . . ?
C3 C2 H2 120.6 . . ?
C1 C2 H2 120.6 . . ?
C2 C3 C4 122(3) . . ?
C2 C3 H3 119.1 . . ?
C4 C3 H3 119.1 . . ?
C9 C4 C5 119(3) . . ?
C9 C4 C3 115(3) . . ?
C5 C4 C3 126(3) . . ?
C6 C5 C4 118(3) . . ?
C6 C5 H5 120.8 . . ?
C4 C5 H5 120.8 . . ?
C5 C6 C7 124(3) . . ?
C5 C6 H6 117.8 . . ?
C7 C6 H6 117.8 . . ?
C8 C7 C6 119(2) . . ?
C8 C7 H7 120.7 . . ?
C6 C7 H7 120.7 . . ?
C7 C8 N2 131(2) . . ?
C7 C8 C9 118(2) . . ?
N2 C8 C9 111(2) . . ?
C4 C9 N1 124(2) . . ?
C4 C9 C8 122(2) . . ?
N1 C9 C8 115(2) . . ?
O1 C10 N2 132(2) . . ?
O1 C10 C11 114(2) . . ?
N2 C10 C11 115(2) . . ?
N3 C11 C10 111(2) . . ?
N3 C11 H11A 109.5 . . ?
C10 C11 H11A 109.5 . . ?
N3 C11 H11B 109.5 . . ?
C10 C11 H11B 109.5 . . ?
H11A C11 H11B 108.1 . . ?
C13 C12 N3 113.1(17) . . ?
C13 C12 H12A 109.0 . . ?
N3 C12 H12A 109.0 . . ?
C13 C12 H12B 109.0 . . ?
N3 C12 H12B 109.0 . . ?
H12A C12 H12B 107.8 . . ?
O2 C13 C12 112.3(16) . . ?
O2 C13 H13A 109.1 . . ?
C12 C13 H13A 109.1 . . ?
O2 C13 H13B 109.1 . . ?
C12 C13 H13B 109.1 . . ?
H13A C13 H13B 107.9 . . ?
O2 C14 C15 112.1(19) . . ?
O2 C14 H14A 109.2 . . ?
C15 C14 H14A 109.2 . . ?
O2 C14 H14B 109.2 . . ?
C15 C14 H14B 109.2 . . ?
H14A C14 H14B 107.9 . . ?
C14 C15 N3 112.8(16) . . ?
C14 C15 H15A 109.0 . . ?
N3 C15 H15A 109.0 . . ?
C14 C15 H15B 109.0 . . ?
N3 C15 H15B 109.0 . . ?
H15A C15 H15B 107.8 . . ?
C1 N1 C9 118(2) . . ?
C1 N1 Cu1 128.2(17) . . ?
C9 N1 Cu1 114.2(16) . . ?
C10 N2 C8 121(2) . . ?
C10 N2 Cu1 117.9(18) . . ?
C8 N2 Cu1 119.9(16) . . ?
C11 N3 C15 112.1(19) . . ?
C11 N3 C12 108.5(17) . . ?
C15 N3 C12 107.8(16) . . ?
C11 N3 Cu1 106.3(13) . . ?
C15 N3 Cu1 113.2(12) . . ?
C12 N3 Cu1 109.0(13) . . ?
C13 O2 C14 107.5(17) . . ?
N2 Cu1 N1 80.2(9) . . ?
N2 Cu1 N3 83.8(8) . . ?
N1 Cu1 N3 164.0(8) . . ?
N2 Cu1 O3 110.4(7) . . ?
N1 Cu1 O3 91.7(6) . . ?
N3 Cu1 O3 94.5(6) . . ?
N2 Cu1 Br1 152.0(6) . . ?
N1 Cu1 Br1 95.7(6) . . ?
N3 Cu1 Br1 98.1(6) . . ?
O3 Cu1 Br1 97.3(5) . . ?
Cu1 O3 H3A 84(10) . . ?
Cu1 O3 H3B 119(10) . . ?
H3A O3 H3B 110(4) . . ?

loop_
_geom_bond_atom_site_label_1
_geom_bond_atom_site_label_2
_geom_bond_distance
_geom_bond_site_symmetry_2
_geom_bond_publ_flag
C1 N1 1.32(2) . ?
C1 C2 1.40(3) . ?
C1 H1 0.9300 . ?
C2 C3 1.34(3) . ?
C2 H2 0.9300 . ?
C3 C4 1.44(3) . ?
C3 H3 0.9300 . ?
C4 C9 1.37(3) . ?
C4 C5 1.42(3) . ?
C5 C6 1.33(3) . ?
C5 H5 0.9300 . ?
C6 C7 1.40(3) . ?
C6 H6 0.9300 . ?
C7 C8 1.36(3) . ?
C7 H7 0.9300 . ?
C8 N2 1.40(3) . ?
C8 C9 1.44(3) . ?
C9 N1 1.41(2) . ?
C10 O1 1.23(3) . ?
C10 N2 1.29(3) . ?
C10 C11 1.58(3) . ?
C11 N3 1.47(3) . ?
C11 H11A 0.9700 . ?
C11 H11B 0.9700 . ?
C12 C13 1.50(2) . ?
C12 N3 1.53(3) . ?
C12 H12A 0.9700 . ?
C12 H12B 0.9700 . ?
C13 O2 1.41(2) . ?
C13 H13A 0.9700 . ?
C13 H13B 0.9700 . ?
C14 O2 1.44(2) . ?
C14 C15 1.49(3) . ?
C14 H14A 0.9700 . ?
C14 H14B 0.9700 . ?
C15 N3 1.50(2) . ?
C15 H15A 0.9700 . ?
C15 H15B 0.9700 . ?
N1 Cu1 2.004(16) . ?
N2 Cu1 1.909(17) . ?
N3 Cu1 2.070(16) . ?
Cu1 O3 2.251(16) . ?
Cu1 Br1 2.456(5) . ?
O3 H3A 0.82(2) . ?
O3 H3B 0.82(2) . ?

loop_
_geom_hbond_atom_site_label_D
_geom_hbond_atom_site_label_H
_geom_hbond_atom_site_label_A
_geom_hbond_distance_DH
_geom_hbond_distance_HA
_geom_hbond_distance_DA
_geom_hbond_angle_DHA
_geom_hbond_site_symmetry_A
_geom_hbond_publ_flag
C1 H1 Br1 0.93 3.01 3.49(3) 113.4 . yes
C2 H2 O2 0.93 2.38 3.27(3) 161.3 2_546 yes
C7 H7 O1 0.93 2.42 2.93(3) 114.6 . yes
C12 H12A Br1 0.97 2.88 3.57(2) 129.3 . yes
C13 H13A O1 0.97 2.64 3.37(3) 132.1 4_676 yes
C15 H15B Br1 0.97 3.05 3.70(3) 125.7 . yes
O3 H3A O1 0.82(2) 2.12(19) 2.71(2) 129(22) 4_576 yes
O3 H3A Br1 0.82(2) 3.14(19) 3.536(17) 113(16) . yes
O3 H3B Br1 0.82(2) 2.61(3) 3.430(18) 177(19) 4_575 yes

loop_
_geom_torsion_atom_site_label_1
_geom_torsion_atom_site_label_2
_geom_torsion_atom_site_label_3
_geom_torsion_atom_site_label_4
_geom_torsion
_geom_torsion_site_symmetry_1
_geom_torsion_site_symmetry_2
_geom_torsion_site_symmetry_3
_geom_torsion_site_symmetry_4
_geom_torsion_publ_flag
N1 C1 C2 C3 -1(4) . . . . ?
C1 C2 C3 C4 3(4) . . . . ?
C2 C3 C4 C9 -6(4) . . . . ?
C2 C3 C4 C5 179(2) . . . . ?
C9 C4 C5 C6 1(4) . . . . ?
C3 C4 C5 C6 176(2) . . . . ?
C4 C5 C6 C7 -1(4) . . . . ?
C5 C6 C7 C8 -1(4) . . . . ?
C6 C7 C8 N2 177(2) . . . . ?
C6 C7 C8 C9 2(3) . . . . ?
C5 C4 C9 N1 -177(2) . . . . ?
C3 C4 C9 N1 7(4) . . . . ?
C5 C4 C9 C8 0(4) . . . . ?
C3 C4 C9 C8 -175(2) . . . . ?
C7 C8 C9 C4 -2(4) . . . . ?
N2 C8 C9 C4 -178(2) . . . . ?
C7 C8 C9 N1 176.0(19) . . . . ?
N2 C8 C9 N1 0(3) . . . . ?
O1 C10 C11 N3 -164(2) . . . . ?
N2 C10 C11 N3 15(3) . . . . ?
N3 C12 C13 O2 57(3) . . . . ?
O2 C14 C15 N3 -58(3) . . . . ?
C2 C1 N1 C9 2(3) . . . . ?
C2 C1 N1 Cu1 -178.9(16) . . . . ?
C4 C9 N1 C1 -6(3) . . . . ?
C8 C9 N1 C1 176.3(19) . . . . ?
C4 C9 N1 Cu1 175.0(19) . . . . ?
C8 C9 N1 Cu1 -3(2) . . . . ?
O1 C10 N2 C8 -7(4) . . . . ?
C11 C10 N2 C8 173.3(18) . . . . ?
O1 C10 N2 Cu1 -175(2) . . . . ?
C11 C10 N2 Cu1 5(3) . . . . ?
C7 C8 N2 C10 20(4) . . . . ?
C9 C8 N2 C10 -164(2) . . . . ?
C7 C8 N2 Cu1 -172(2) . . . . ?
C9 C8 N2 Cu1 3(2) . . . . ?
C10 C11 N3 C15 -149.5(17) . . . . ?
C10 C11 N3 C12 91.5(19) . . . . ?
C10 C11 N3 Cu1 -25(2) . . . . ?
C14 C15 N3 C11 -71(3) . . . . ?
C14 C15 N3 C12 48(3) . . . . ?
C14 C15 N3 Cu1 168.5(17) . . . . ?
C13 C12 N3 C11 75(2) . . . . ?
C13 C12 N3 C15 -47(3) . . . . ?
C13 C12 N3 Cu1 -170.2(15) . . . . ?
C12 C13 O2 C14 -62(2) . . . . ?
C15 C14 O2 C13 63(2) . . . . ?
